data_7151895
loop_
_publ_author_name
'Merritt, Andrew T.'
'Pouwer, Rebecca H.'
'Williams, David J.'
'Williams, Craig M.'
'Ley, Steven V.'

_publ_section_title
;
 The clerodane ring system: investigating the viability of a direct
 Diels--Alder approach
;
_journal_issue 13
_journal_name_full 'Organic &amp; Biomolecular Chemistry'
_journal_page_first 4745
_journal_paper_doi 10.1039/c1ob05422h
_journal_volume 9
_journal_year 2011
_chemical_formula_moiety 'C17 H20 O4'
_chemical_formula_sum 'C17 H20 O4'
_chemical_formula_weight 288.33
_chemical_name_systematic
;
?
;
_space_group_IT_number 2
_symmetry_cell_setting triclinic
_symmetry_space_group_name_Hall '-P 1'
_symmetry_space_group_name_H-M 'P -1'
_atom_sites_solution_hydrogens geom
_atom_sites_solution_primary direct
_atom_sites_solution_secondary difmap
_audit_creation_method SHELXL-97
_cell_angle_alpha 110.08(3)
_cell_angle_beta 93.86(3)
_cell_angle_gamma 95.48(3)
_cell_formula_units_Z 2
_cell_length_a 6.246(2)
_cell_length_b 10.219(3)
_cell_length_c 12.572(5)
_cell_measurement_temperature 298(2)
_cell_volume 745.9(5)
_computing_structure_refinement 'SHELXL-97 (Sheldrick, 1997)'
_computing_structure_solution 'SHELXS-97 (Sheldrick, 1990)'
_diffrn_ambient_temperature 298(2)
_diffrn_measured_fraction_theta_full 0.998
_diffrn_measured_fraction_theta_max 0.998
_diffrn_measurement_device_type 'Nicolet R3m'
_diffrn_measurement_method 'omega scans'
_diffrn_radiation_monochromator graphite
_diffrn_radiation_source 'fine-focus sealed tube'
_diffrn_radiation_type CuK\a
_diffrn_radiation_wavelength 1.54178
_diffrn_reflns_av_R_equivalents 0.0000
_diffrn_reflns_av_sigmaI/netI 0.0535
_diffrn_reflns_limit_h_max 6
_diffrn_reflns_limit_h_min -6
_diffrn_reflns_limit_k_max 9
_diffrn_reflns_limit_k_min -10
_diffrn_reflns_limit_l_max 12
_diffrn_reflns_limit_l_min 0
_diffrn_reflns_number 1537
_diffrn_reflns_theta_full 50.00
_diffrn_reflns_theta_max 50.00
_diffrn_reflns_theta_min 3.76
_exptl_absorpt_coefficient_mu 0.739
_exptl_absorpt_correction_type none
_exptl_crystal_colour Colourless
_exptl_crystal_density_diffrn 1.284
_exptl_crystal_density_method 'not measured'
_exptl_crystal_description prisms
_exptl_crystal_F_000 308
_refine_diff_density_max 0.174
_refine_diff_density_min -0.202
_refine_diff_density_rms 0.042
_refine_ls_extinction_method none
_refine_ls_goodness_of_fit_ref 0.972
_refine_ls_hydrogen_treatment constr
_refine_ls_matrix_type full
_refine_ls_number_parameters 190
_refine_ls_number_reflns 1537
_refine_ls_number_restraints 0
_refine_ls_restrained_S_all 0.972
_refine_ls_R_factor_all 0.0763
_refine_ls_R_factor_gt 0.0540
_refine_ls_shift/su_max 0.000
_refine_ls_shift/su_mean 0.000
_refine_ls_structure_factor_coef Fsqd
_refine_ls_weighting_details 'calc w=1/[\s^2^(Fo^2^)+(0.0861P)^2^+0.0000P] where P=(Fo^2^+2Fc^2^)/3'
_refine_ls_weighting_scheme calc
_refine_ls_wR_factor_gt 0.1286
_refine_ls_wR_factor_ref 0.1370
_reflns_number_gt 1093
_reflns_number_total 1537
_reflns_threshold_expression >2sigma(I)
_cod_data_source_file c1ob05422h.txt
_cod_data_source_block 18
_cod_depositor_comments
;
The following automatic conversions were performed:
'_symmetry_cell_setting' value 'Triclinic' changed to 'triclinic'
according to '/home/saulius/struct/CIF-dictionaries/cif_core.dic'
dictionary named 'cif_core.dic' version 2.4.1 from 2010-06-29.

Automatic conversion script
Id: cif_fix_enum 1555 2011-01-17 13:19:09Z saulius 
;
_cod_original_cell_volume 745.9(4)
_cod_original_sg_symbol_H-M P-1
_cod_database_code 7151895

loop_
_symmetry_equiv_pos_as_xyz
'x, y, z'
'-x, -y, -z'

loop_
_atom_site_label
_atom_site_type_symbol
_atom_site_fract_x
_atom_site_fract_y
_atom_site_fract_z
_atom_site_U_iso_or_equiv
_atom_site_adp_type
_atom_site_occupancy
_atom_site_symmetry_multiplicity
_atom_site_calc_flag
_atom_site_refinement_flags
_atom_site_disorder_assembly
_atom_site_disorder_group
O1 O 0.9699(4) 0.3457(3) 0.5151(2) 0.0533(7) Uani 1 1 d . . .
C2 C 1.0553(7) 0.3050(4) 0.4160(3) 0.0509(10) Uani 1 1 d . . .
O2 O 1.2473(4) 0.3317(3) 0.4129(2) 0.0692(9) Uani 1 1 d . . .
C3 C 0.8878(5) 0.2202(4) 0.3165(3) 0.0442(9) Uani 1 1 d . . .
C4 C 0.7073(6) 0.1799(4) 0.3813(3) 0.0481(10) Uani 1 1 d . . .
H4A H 0.5659 0.1729 0.3414 0.058 Uiso 1 1 calc R . .
H4B H 0.7240 0.0910 0.3908 0.058 Uiso 1 1 calc R . .
C5 C 0.7359(5) 0.2989(4) 0.4954(3) 0.0462(10) Uani 1 1 d . . .
H5A H 0.6574 0.3754 0.4901 0.055 Uiso 1 1 calc R . .
C6 C 0.8132(5) 0.3173(4) 0.2529(3) 0.0470(10) Uani 1 1 d . . .
H6A H 0.7434 0.3905 0.3066 0.056 Uiso 1 1 calc R . .
C7 C 0.9991(6) 0.3914(4) 0.2126(3) 0.0581(11) Uani 1 1 d . . .
H7A H 1.1037 0.4447 0.2773 0.070 Uiso 1 1 calc R . .
H7B H 1.0716 0.3215 0.1590 0.070 Uiso 1 1 calc R . .
C8 C 0.9172(7) 0.4895(5) 0.1560(4) 0.0700(13) Uani 1 1 d . . .
H8A H 1.0378 0.5333 0.1302 0.084 Uiso 1 1 calc R . .
H8B H 0.8535 0.5631 0.2111 0.084 Uiso 1 1 calc R . .
C9 C 0.7491(7) 0.4103(5) 0.0549(4) 0.0775(14) Uani 1 1 d . . .
H9A H 0.8171 0.3439 -0.0039 0.093 Uiso 1 1 calc R . .
H9B H 0.6934 0.4763 0.0234 0.093 Uiso 1 1 calc R . .
C10 C 0.5621(7) 0.3317(5) 0.0896(4) 0.0685(12) Uani 1 1 d . . .
H10A H 0.4659 0.2752 0.0223 0.082 Uiso 1 1 calc R . .
H10B H 0.4804 0.3990 0.1396 0.082 Uiso 1 1 calc R . .
C11 C 0.6437(6) 0.2362(4) 0.1511(3) 0.0528(11) Uani 1 1 d . . .
H11A H 0.5187 0.2039 0.1828 0.063 Uiso 1 1 calc R . .
C12 C 0.7234(6) 0.1072(4) 0.0746(3) 0.0553(11) Uani 1 1 d . . .
O12 O 0.7136(5) 0.0748(3) -0.0289(2) 0.0774(9) Uani 1 1 d . . .
C13 C 0.8125(6) 0.0137(4) 0.1317(3) 0.0631(12) Uani 1 1 d . . .
H13A H 0.8818 -0.0572 0.0771 0.076 Uiso 1 1 calc R . .
H13B H 0.6942 -0.0341 0.1559 0.076 Uiso 1 1 calc R . .
C14 C 0.9761(6) 0.0947(4) 0.2349(3) 0.0573(11) Uani 1 1 d . . .
H14A H 1.0131 0.0324 0.2747 0.069 Uiso 1 1 calc R . .
H14B H 1.1071 0.1270 0.2091 0.069 Uiso 1 1 calc R . .
C15 C 0.6710(6) 0.2586(4) 0.5933(3) 0.0492(10) Uani 1 1 d . . .
C16 C 0.4946(8) 0.2851(5) 0.6437(4) 0.0820(15) Uani 1 1 d . . .
H16A H 0.3913 0.3354 0.6247 0.098 Uiso 1 1 calc R . .
O17 O 0.4821(6) 0.2290(4) 0.7283(3) 0.0895(11) Uani 1 1 d . . .
C18 C 0.6620(8) 0.1694(5) 0.7302(4) 0.0709(13) Uani 1 1 d . . .
H18A H 0.6999 0.1250 0.7808 0.085 Uiso 1 1 calc R . .
C19 C 0.7790(7) 0.1826(5) 0.6500(4) 0.0672(12) Uani 1 1 d . . .
H19A H 0.9099 0.1478 0.6338 0.081 Uiso 1 1 calc R . .

loop_
_atom_site_aniso_label
_atom_site_aniso_U_11
_atom_site_aniso_U_22
_atom_site_aniso_U_33
_atom_site_aniso_U_23
_atom_site_aniso_U_13
_atom_site_aniso_U_12
O1 0.0474(16) 0.0692(18) 0.0451(16) 0.0260(13) 0.0029(12) -0.0040(13)
C2 0.043(3) 0.062(3) 0.056(3) 0.033(2) 0.004(2) 0.003(2)
O2 0.0361(18) 0.100(2) 0.076(2) 0.0398(17) 0.0019(14) 0.0006(15)
C3 0.032(2) 0.060(2) 0.045(2) 0.025(2) 0.0066(17) 0.0024(18)
C4 0.050(2) 0.053(2) 0.045(2) 0.0227(19) 0.0075(17) -0.0037(18)
C5 0.039(2) 0.059(3) 0.046(2) 0.026(2) 0.0061(17) 0.0009(18)
C6 0.037(2) 0.064(3) 0.049(2) 0.031(2) 0.0092(18) -0.0001(18)
C7 0.054(3) 0.068(3) 0.055(2) 0.028(2) 0.013(2) -0.005(2)
C8 0.075(3) 0.077(3) 0.074(3) 0.048(3) 0.021(3) 0.000(3)
C9 0.086(3) 0.096(4) 0.074(3) 0.060(3) 0.013(3) 0.008(3)
C10 0.062(3) 0.093(3) 0.066(3) 0.049(3) 0.005(2) 0.009(2)
C11 0.043(2) 0.071(3) 0.050(2) 0.029(2) 0.0102(19) -0.003(2)
C12 0.040(2) 0.079(3) 0.048(3) 0.027(2) 0.0110(19) -0.010(2)
O12 0.072(2) 0.108(2) 0.0495(19) 0.0275(17) 0.0142(15) -0.0059(17)
C13 0.057(3) 0.064(3) 0.065(3) 0.017(2) 0.020(2) 0.003(2)
C14 0.054(2) 0.064(3) 0.059(3) 0.025(2) 0.015(2) 0.012(2)
C15 0.052(2) 0.055(3) 0.043(2) 0.022(2) 0.009(2) 0.003(2)
C16 0.085(4) 0.117(4) 0.069(3) 0.055(3) 0.030(3) 0.034(3)
O17 0.099(3) 0.130(3) 0.070(2) 0.065(2) 0.0402(18) 0.030(2)
C18 0.075(3) 0.092(4) 0.069(3) 0.056(3) 0.013(3) 0.012(3)
C19 0.064(3) 0.085(3) 0.072(3) 0.048(3) 0.018(2) 0.021(2)

loop_
_atom_type_symbol
_atom_type_description
_atom_type_scat_dispersion_real
_atom_type_scat_dispersion_imag
_atom_type_scat_source
C C 0.0181 0.0091 'International Tables Vol C Tables 4.2.6.8 and 6.1.1.4'
H H 0.0000 0.0000 'International Tables Vol C Tables 4.2.6.8 and 6.1.1.4'
O O 0.0492 0.0322 'International Tables Vol C Tables 4.2.6.8 and 6.1.1.4'

loop_
_geom_angle_atom_site_label_1
_geom_angle_atom_site_label_2
_geom_angle_atom_site_label_3
_geom_angle
_geom_angle_site_symmetry_1
_geom_angle_site_symmetry_3
_geom_angle_publ_flag
C2 O1 C5 109.6(3) . . ?
O2 C2 O1 120.5(4) . . ?
O2 C2 C3 127.1(4) . . ?
O1 C2 C3 112.3(3) . . ?
C14 C3 C2 111.7(3) . . ?
C14 C3 C4 113.7(3) . . ?
C2 C3 C4 100.1(3) . . ?
C14 C3 C6 110.4(3) . . ?
C2 C3 C6 109.2(3) . . ?
C4 C3 C6 111.3(3) . . ?
C5 C4 C3 104.1(3) . . ?
O1 C5 C15 108.3(3) . . ?
O1 C5 C4 104.0(3) . . ?
C15 C5 C4 115.1(3) . . ?
C7 C6 C11 109.5(3) . . ?
C7 C6 C3 113.9(3) . . ?
C11 C6 C3 111.2(3) . . ?
C8 C7 C6 111.3(3) . . ?
C7 C8 C9 111.2(3) . . ?
C8 C9 C10 111.5(3) . . ?
C9 C10 C11 111.5(3) . . ?
C12 C11 C6 111.0(3) . . ?
C12 C11 C10 114.2(3) . . ?
C6 C11 C10 112.0(3) . . ?
O12 C12 C11 123.5(4) . . ?
O12 C12 C13 120.5(4) . . ?
C11 C12 C13 116.0(3) . . ?
C12 C13 C14 112.6(3) . . ?
C3 C14 C13 111.8(3) . . ?
C16 C15 C19 104.8(4) . . ?
C16 C15 C5 126.5(4) . . ?
C19 C15 C5 128.6(4) . . ?
C15 C16 O17 111.3(4) . . ?
C18 O17 C16 105.6(3) . . ?
C19 C18 O17 110.2(4) . . ?
C18 C19 C15 108.1(4) . . ?

loop_
_geom_bond_atom_site_label_1
_geom_bond_atom_site_label_2
_geom_bond_distance
_geom_bond_site_symmetry_2
_geom_bond_publ_flag
O1 C2 1.336(4) . ?
O1 C5 1.471(4) . ?
C2 O2 1.211(4) . ?
C2 C3 1.522(5) . ?
C3 C14 1.519(5) . ?
C3 C4 1.539(5) . ?
C3 C6 1.557(5) . ?
C4 C5 1.515(5) . ?
C5 C15 1.493(5) . ?
C6 C7 1.533(5) . ?
C6 C11 1.539(5) . ?
C7 C8 1.521(5) . ?
C8 C9 1.525(6) . ?
C9 C10 1.526(5) . ?
C10 C11 1.539(5) . ?
C11 C12 1.493(6) . ?
C12 O12 1.223(4) . ?
C12 C13 1.502(5) . ?
C13 C14 1.528(5) . ?
C15 C16 1.312(6) . ?
C15 C19 1.408(5) . ?
C16 O17 1.373(5) . ?
O17 C18 1.331(5) . ?
C18 C19 1.320(5) . ?
